data_7709479
loop_
_publ_author_name
'Li, Gang-Mei'
'Liang, Zhen-Gang'
'Xue, Zhenzhen'
'Han, Song-De'
'Pan, Jie'
'Wang, Guo-Ming'

_publ_section_title
;
 Inserting protonated phenanthroline derivatives to interchain voids of
 anionic halometallate units to generate hybrid materials with tunable
 photochromic performance
;
_journal_name_full 'Dalton Transactions'
_journal_paper_doi 10.1039/D2DT00190J
_journal_year 2022
_chemical_formula_moiety 'C12 H12 Bi Cl4 N3 O'
_chemical_formula_sum 'C12 H12 Bi Cl4 N3 O'
_chemical_formula_weight 565.01
_space_group_crystal_system triclinic
_space_group_IT_number 2
_space_group_name_Hall '-P 1'
_space_group_name_H-M_alt 'P -1'
_atom_sites_solution_hydrogens mixed
_audit_creation_method SHELXL-2016/6
_audit_update_record
;
2021-12-13 deposited with the CCDC.	2022-02-14 downloaded from the CCDC.
;
_cell_angle_alpha 93.110(6)
_cell_angle_beta 104.131(5)
_cell_angle_gamma 109.667(7)
_cell_formula_units_Z 2
_cell_length_a 7.2209(4)
_cell_length_b 10.1824(9)
_cell_length_c 12.1346(8)
_cell_measurement_reflns_used 3584
_cell_measurement_temperature 100(2)
_cell_measurement_theta_max 30.7660
_cell_measurement_theta_min 2.1330
_cell_volume 805.60(11)
_computing_cell_refinement 'CrysAlisPro 1.171.41.110a (Rigaku OD, 2021)'
_computing_data_collection 'CrysAlisPro 1.171.41.110a (Rigaku OD, 2021)'
_computing_data_reduction 'CrysAlisPro 1.171.41.110a (Rigaku OD, 2021)'
_computing_structure_refinement 'SHELXL-2016/6 (Sheldrick, 2016)'
_computing_structure_solution 'SHELXT 2018/2 (Sheldrick, 2018)'
_diffrn_ambient_temperature 100(2)
_diffrn_measured_fraction_theta_full 0.998
_diffrn_measured_fraction_theta_max 0.998
_diffrn_measurement_device_type 'XtaLAB Synergy R, DW system, HyPix'
_diffrn_radiation_type MoK\a
_diffrn_radiation_wavelength 0.71073
_diffrn_reflns_av_R_equivalents 0.0538
_diffrn_reflns_av_unetI/netI 0.0584
_diffrn_reflns_Laue_measured_fraction_full 0.998
_diffrn_reflns_Laue_measured_fraction_max 0.998
_diffrn_reflns_limit_h_max 7
_diffrn_reflns_limit_h_min -8
_diffrn_reflns_limit_k_max 11
_diffrn_reflns_limit_k_min -12
_diffrn_reflns_limit_l_max 14
_diffrn_reflns_limit_l_min -14
_diffrn_reflns_number 8052
_diffrn_reflns_point_group_measured_fraction_full 0.998
_diffrn_reflns_point_group_measured_fraction_max 0.998
_diffrn_reflns_theta_full 25.004
_diffrn_reflns_theta_max 25.004
_diffrn_reflns_theta_min 2.148
_diffrn_source 'Rotating-anode X-ray tube'
_exptl_absorpt_coefficient_mu 11.598
_exptl_absorpt_correction_T_max 0.098
_exptl_absorpt_correction_T_min 0.043
_exptl_absorpt_correction_type multi-scan
_exptl_crystal_colour orange
_exptl_crystal_density_diffrn 2.255
_exptl_crystal_description needle-like
_exptl_crystal_F_000 508
_exptl_crystal_size_max 0.25
_exptl_crystal_size_mid 0.12
_exptl_crystal_size_min 0.1
_refine_diff_density_max 2.264
_refine_diff_density_min -1.808
_refine_diff_density_rms 0.226
_refine_ls_extinction_method none
_refine_ls_goodness_of_fit_ref 1.072
_refine_ls_hydrogen_treatment constr
_refine_ls_matrix_type full
_refine_ls_number_parameters 182
_refine_ls_number_reflns 2836
_refine_ls_number_restraints 364
_refine_ls_restrained_S_all 1.075
_refine_ls_R_factor_all 0.0690
_refine_ls_R_factor_gt 0.0508
_refine_ls_shift/su_max 0.022
_refine_ls_shift/su_mean 0.001
_refine_ls_structure_factor_coef Fsqd
_refine_ls_weighting_details 'w=1/[\s^2^(Fo^2^)+(0.0877P)^2^] where P=(Fo^2^+2Fc^2^)/3'
_refine_ls_weighting_scheme calc
_refine_ls_wR_factor_gt 0.1333
_refine_ls_wR_factor_ref 0.1403
_reflns_Friedel_coverage 0.000
_reflns_number_gt 2214
_reflns_number_total 2836
_reflns_threshold_expression 'I > 2\s(I)'
_cod_data_source_file d2dt00190j2.cif
_cod_data_source_block 4_auto_sq
_cod_database_code 7709479
_shelx_shelxl_version_number 2016/6
_shelx_space_group_comment
;
The symmetry employed for this shelxl refinement is uniquely defined
by the following loop, which should always be used as a source of
symmetry information in preference to the above space-group names.
They are only intended as comments.
;

loop_
_space_group_symop_operation_xyz
'x, y, z'
'-x, -y, -z'

loop_
_atom_site_label
_atom_site_type_symbol
_atom_site_fract_x
_atom_site_fract_y
_atom_site_fract_z
_atom_site_U_iso_or_equiv
_atom_site_adp_type
_atom_site_occupancy
_atom_site_site_symmetry_order
_atom_site_calc_flag
_atom_site_refinement_flags_posn
_atom_site_refinement_flags_adp
_atom_site_refinement_flags_occupancy
_atom_site_disorder_assembly
_atom_site_disorder_group
Bi00 Bi 0.76061(6) 0.08035(5) 0.94036(4) 0.0447(2) Uani 1 1 d . . . . .
Cl00 Cl 0.5531(4) 0.1936(3) 1.0474(3) 0.0464(7) Uani 1 1 d . . . . .
Cl1 Cl 0.9747(4) -0.0484(3) 0.8435(3) 0.0476(7) Uani 1 1 d . . . . .
Cl2 Cl 1.0047(5) 0.3236(4) 0.9383(3) 0.0551(8) Uani 1 1 d . . . . .
Cl3 Cl 0.5315(6) 0.0691(4) 0.7441(3) 0.0672(10) Uani 1 1 d . . . . .
N1 N 0.0543(12) 0.3151(12) 0.4506(8) 0.071(2) Uani 1 1 d D U . . .
H1 H 0.019025 0.239071 0.483449 0.085 Uiso 0.5 1 calc R U P . .
N2 N 0.2475(13) 0.3208(11) 0.6727(8) 0.071(2) Uani 1 1 d D U . . .
H2 H 0.149506 0.242838 0.633483 0.085 Uiso 0.5 1 calc R U P . .
N3 N 0.494(2) 0.8041(18) 0.4906(16) 0.121(5) Uani 1 1 d . U . . .
H3A H 0.399574 0.847199 0.463676 0.146 Uiso 1 1 d R U . . .
H3B H 0.599718 0.874758 0.545367 0.146 Uiso 1 1 d R U . . .
C1 C -0.0382(18) 0.3185(15) 0.3382(9) 0.068(3) Uani 1 1 d D U . . .
H1A H -0.143973 0.234227 0.296057 0.082 Uiso 1 1 calc R U . . .
C2 C 0.0088(17) 0.4336(12) 0.2810(13) 0.070(3) Uani 1 1 d D U . . .
H2A H -0.060754 0.429713 0.202846 0.084 Uiso 1 1 calc R U . . .
C3 C 0.1618(15) 0.5538(14) 0.3437(9) 0.064(3) Uani 1 1 d D U . . .
H3 H 0.199682 0.635810 0.308091 0.077 Uiso 1 1 calc R U . . .
C4 C 0.2619(14) 0.5592(12) 0.4565(9) 0.064(2) Uani 1 1 d D U . . .
C5 C 0.2066(11) 0.4399(10) 0.5080(8) 0.062(2) Uani 1 1 d D U . . .
C6 C 0.3038(12) 0.4405(11) 0.6219(8) 0.064(2) Uani 1 1 d D U . . .
C7 C 0.4580(13) 0.5603(12) 0.6864(9) 0.067(2) Uani 1 1 d D U . . .
C8 C 0.521(2) 0.6829(17) 0.6410(12) 0.094(3) Uani 1 1 d D U . . .
H8 H 0.629592 0.765705 0.683601 0.113 Uiso 1 1 calc R U . . .
C9 C 0.414(3) 0.6762(18) 0.5282(13) 0.096(3) Uani 1 1 d D U . . .
C10 C 0.5585(18) 0.5649(16) 0.8002(10) 0.075(3) Uani 1 1 d D U . . .
H10 H 0.664421 0.648944 0.842794 0.089 Uiso 1 1 calc R U . . .
C11 C 0.5015(17) 0.4455(14) 0.8499(13) 0.078(3) Uani 1 1 d D U . . .
H11 H 0.567797 0.445706 0.927851 0.094 Uiso 1 1 calc R U . . .
C12 C 0.3478(16) 0.3254(16) 0.7864(9) 0.078(3) Uani 1 1 d D U . . .
H12 H 0.309308 0.243116 0.821587 0.093 Uiso 1 1 calc R U . . .

loop_
_atom_site_aniso_label
_atom_site_aniso_U_11
_atom_site_aniso_U_22
_atom_site_aniso_U_33
_atom_site_aniso_U_23
_atom_site_aniso_U_13
_atom_site_aniso_U_12
Bi00 0.0400(3) 0.0632(4) 0.0482(3) 0.0098(2) 0.0166(2) 0.0370(2)
Cl00 0.0429(15) 0.0569(18) 0.0522(17) 0.0036(14) 0.0151(13) 0.0334(14)
Cl1 0.0440(15) 0.0647(19) 0.0487(16) 0.0081(15) 0.0210(13) 0.0324(14)
Cl2 0.0558(18) 0.067(2) 0.0563(18) 0.0170(16) 0.0200(15) 0.0354(16)
Cl3 0.063(2) 0.091(3) 0.058(2) 0.0091(19) 0.0057(17) 0.049(2)
N1 0.066(5) 0.092(5) 0.072(5) -0.002(4) 0.020(4) 0.051(4)
N2 0.075(5) 0.097(5) 0.070(5) 0.012(4) 0.027(4) 0.063(4)
N3 0.143(10) 0.101(8) 0.158(11) 0.042(8) 0.064(9) 0.071(7)
C1 0.065(5) 0.089(5) 0.069(5) -0.003(4) 0.018(4) 0.053(4)
C2 0.071(5) 0.086(6) 0.074(5) 0.003(4) 0.030(4) 0.050(5)
C3 0.070(5) 0.084(5) 0.063(5) 0.011(4) 0.026(4) 0.055(4)
C4 0.068(5) 0.086(5) 0.067(4) 0.006(4) 0.026(4) 0.058(4)
C5 0.065(4) 0.086(5) 0.060(4) 0.001(4) 0.024(4) 0.056(4)
C6 0.065(4) 0.090(5) 0.063(4) 0.004(4) 0.024(4) 0.057(4)
C7 0.065(5) 0.089(5) 0.070(4) -0.002(4) 0.020(4) 0.059(4)
C8 0.090(6) 0.104(6) 0.091(5) 0.002(5) 0.019(5) 0.046(5)
C9 0.099(6) 0.102(5) 0.093(5) 0.012(5) 0.024(5) 0.045(5)
C10 0.072(5) 0.097(5) 0.073(5) -0.010(4) 0.022(4) 0.057(5)
C11 0.080(5) 0.105(6) 0.073(5) -0.001(4) 0.019(5) 0.065(5)
C12 0.082(6) 0.101(6) 0.074(5) 0.013(5) 0.026(5) 0.061(5)

loop_
_atom_type_symbol
_atom_type_description
_atom_type_scat_dispersion_real
_atom_type_scat_dispersion_imag
_atom_type_scat_source
C C 0.0033 0.0016 'International Tables Vol C Tables 4.2.6.8 and 6.1.1.4'
H H 0.0000 0.0000 'International Tables Vol C Tables 4.2.6.8 and 6.1.1.4'
Bi Bi -4.1077 10.2566 'International Tables Vol C Tables 4.2.6.8 and 6.1.1.4'
Cl Cl 0.1484 0.1585 'International Tables Vol C Tables 4.2.6.8 and 6.1.1.4'
N N 0.0061 0.0033 'International Tables Vol C Tables 4.2.6.8 and 6.1.1.4'

loop_
_geom_angle_atom_site_label_1
_geom_angle_atom_site_label_2
_geom_angle_atom_site_label_3
_geom_angle
_geom_angle_site_symmetry_1
_geom_angle_site_symmetry_3
_geom_angle_publ_flag
Cl2 Bi00 Cl3 93.23(12) . . ?
Cl2 Bi00 Cl00 89.96(10) . . ?
Cl3 Bi00 Cl00 92.98(10) . . ?
Cl2 Bi00 Cl1 92.75(10) . . ?
Cl3 Bi00 Cl1 90.26(11) . . ?
Cl00 Bi00 Cl1 175.65(9) . . ?
Cl2 Bi00 Cl1 92.89(10) . 2_757 ?
Cl3 Bi00 Cl1 170.88(11) . 2_757 ?
Cl00 Bi00 Cl1 93.78(8) . 2_757 ?
Cl1 Bi00 Cl1 82.69(9) . 2_757 ?
Cl2 Bi00 Cl00 174.17(9) . 2_657 ?
Cl3 Bi00 Cl00 86.51(12) . 2_657 ?
Cl00 Bi00 Cl00 84.24(9) . 2_657 ?
Cl1 Bi00 Cl00 93.08(9) . 2_657 ?
Cl1 Bi00 Cl00 88.09(9) 2_757 2_657 ?
Bi00 Cl00 Bi00 95.76(9) . 2_657 ?
Bi00 Cl1 Bi00 97.31(9) . 2_757 ?
C1 N1 C5 114.9(11) . . ?
C6 N2 C12 118.9(11) . . ?
N1 C1 C2 125.8(14) . . ?
C3 C2 C1 115.9(14) . . ?
C2 C3 C4 121.9(13) . . ?
C3 C4 C5 118.9(11) . . ?
C3 C4 C9 126.4(12) . . ?
C5 C4 C9 114.7(12) . . ?
N1 C5 C4 122.6(10) . . ?
N1 C5 C6 116.5(10) . . ?
C4 C5 C6 120.8(10) . . ?
C7 C6 N2 118.7(10) . . ?
C7 C6 C5 120.8(10) . . ?
N2 C6 C5 120.5(10) . . ?
C8 C7 C6 121.6(12) . . ?
C8 C7 C10 116.0(12) . . ?
C6 C7 C10 122.5(12) . . ?
C7 C8 C9 114.6(15) . . ?
C8 C9 C4 127.3(16) . . ?
C8 C9 N3 109.6(14) . . ?
C4 C9 N3 122.8(14) . . ?
C11 C10 C7 118.4(14) . . ?
C10 C11 C12 119.6(15) . . ?
C11 C12 N2 122.0(14) . . ?

loop_
_geom_bond_atom_site_label_1
_geom_bond_atom_site_label_2
_geom_bond_distance
_geom_bond_site_symmetry_2
_geom_bond_publ_flag
Bi00 Cl2 2.517(4) . ?
Bi00 Cl3 2.518(3) . ?
Bi00 Cl00 2.686(3) . ?
Bi00 Cl1 2.753(3) . ?
Bi00 Cl1 2.950(3) 2_757 ?
Bi00 Cl00 2.981(3) 2_657 ?
N1 C1 1.372(7) . ?
N1 C5 1.378(7) . ?
N2 C6 1.379(7) . ?
N2 C12 1.382(7) . ?
N3 C9 1.39(2) . ?
C1 C2 1.381(7) . ?
C2 C3 1.370(8) . ?
C3 C4 1.371(7) . ?
C4 C5 1.379(7) . ?
C4 C9 1.388(7) . ?
C5 C6 1.388(7) . ?
C6 C7 1.377(7) . ?
C7 C8 1.373(8) . ?
C7 C10 1.384(7) . ?
C8 C9 1.382(8) . ?
C10 C11 1.370(8) . ?
C11 C12 1.374(8) . ?
